data_7237260
loop_
_publ_author_name
'Sun, Qi'
'Li, Xin'
'Lin, Qiuhan'
'Lu, Ming'

_publ_section_title
;
 Dancing with 5-substituted monotetrazoles, oxygen-rich ions, and silver:
 towards primary explosives with positive oxygen balance and excellent
 energetic performance
;
_journal_issue 9
_journal_name_full 'Journal of Materials Chemistry A'
_journal_page_first 4611
_journal_paper_doi 10.1039/C8TA12506F
_journal_volume 7
_journal_year 2019
_chemical_formula_moiety 'C2 H2 Ag3 N9 O3'
_chemical_formula_sum 'C2 H2 Ag3 N9 O3'
_chemical_formula_weight 523.74
_space_group_crystal_system monoclinic
_space_group_IT_number 15
_space_group_name_Hall '-C 2yc'
_space_group_name_H-M_alt 'C 1 2/c 1'
_atom_sites_solution_hydrogens geom
_audit_creation_method SHELXL-2014/7
_audit_update_record
;
2018-12-28 deposited with the CCDC.
2019-01-24 downloaded from the CCDC.
;
_cell_angle_alpha 90
_cell_angle_beta 98.040(3)
_cell_angle_gamma 90
_cell_formula_units_Z 4
_cell_length_a 10.9448(10)
_cell_length_b 8.0109(9)
_cell_length_c 10.9401(9)
_cell_measurement_reflns_used 1432
_cell_measurement_temperature 173(2)
_cell_measurement_theta_max 25.36
_cell_measurement_theta_min 3.16
_cell_volume 949.77(16)
_computing_structure_refinement 'SHELXL-2014/7 (Sheldrick, 2014)'
_diffrn_ambient_temperature 173(2)
_diffrn_measured_fraction_theta_full 1.000
_diffrn_measured_fraction_theta_max 0.995
_diffrn_measurement_device_type 'PHOTON 100 CMOS detector'
_diffrn_measurement_method 'omega scan'
_diffrn_radiation_type MoK\a
_diffrn_radiation_wavelength 0.71073
_diffrn_reflns_av_R_equivalents 0.0466
_diffrn_reflns_av_unetI/netI 0.0373
_diffrn_reflns_Laue_measured_fraction_full 1.000
_diffrn_reflns_Laue_measured_fraction_max 0.995
_diffrn_reflns_limit_h_max 13
_diffrn_reflns_limit_h_min -13
_diffrn_reflns_limit_k_max 9
_diffrn_reflns_limit_k_min -8
_diffrn_reflns_limit_l_max 13
_diffrn_reflns_limit_l_min -13
_diffrn_reflns_number 3473
_diffrn_reflns_point_group_measured_fraction_full 1.000
_diffrn_reflns_point_group_measured_fraction_max 0.995
_diffrn_reflns_theta_full 25.242
_diffrn_reflns_theta_max 25.385
_diffrn_reflns_theta_min 3.162
_diffrn_source 'sealed tube'
_exptl_absorpt_coefficient_mu 6.140
_exptl_absorpt_correction_T_max 0.7452
_exptl_absorpt_correction_T_min 0.6544
_exptl_absorpt_correction_type multi-scan
_exptl_absorpt_process_details 'SADABS (Bruker, 2014)'
_exptl_crystal_density_diffrn 3.663
_exptl_crystal_description column
_exptl_crystal_F_000 968
_exptl_crystal_size_max 0.110
_exptl_crystal_size_mid 0.070
_exptl_crystal_size_min 0.040
_refine_diff_density_max 0.690
_refine_diff_density_min -1.227
_refine_diff_density_rms 0.236
_refine_ls_extinction_method none
_refine_ls_goodness_of_fit_ref 1.089
_refine_ls_hydrogen_treatment constr
_refine_ls_matrix_type full
_refine_ls_number_parameters 79
_refine_ls_number_reflns 872
_refine_ls_number_restraints 0
_refine_ls_restrained_S_all 1.089
_refine_ls_R_factor_all 0.0393
_refine_ls_R_factor_gt 0.0275
_refine_ls_shift/su_max 0.000
_refine_ls_shift/su_mean 0.000
_refine_ls_structure_factor_coef Fsqd
_refine_ls_weighting_details 'w=1/[\s^2^(Fo^2^)+(0.0343P)^2^] where P=(Fo^2^+2Fc^2^)/3'
_refine_ls_weighting_scheme calc
_refine_ls_wR_factor_gt 0.0616
_refine_ls_wR_factor_ref 0.0650
_reflns_Friedel_coverage 0.000
_reflns_number_gt 741
_reflns_number_total 872
_reflns_threshold_expression 'I > 2\s(I)'
_cod_data_source_file c8ta12506f2.cif
_cod_data_source_block 1_CCDC2
_cod_original_sg_symbol_H-M 'C 2/c'
_cod_database_code 7237260
_shelx_shelxl_version_number 2014/7
_shelx_space_group_comment
;
The symmetry employed for this shelxl refinement is uniquely defined
by the following loop, which should always be used as a source of
symmetry information in preference to the above space-group names.
They are only intended as comments.
;
_shelx_estimated_absorpt_t_min 0.552
_shelx_estimated_absorpt_t_max 0.791

loop_
_space_group_symop_operation_xyz
'x, y, z'
'-x, y, -z+1/2'
'x+1/2, y+1/2, z'
'-x+1/2, y+1/2, -z+1/2'
'-x, -y, -z'
'x, -y, z-1/2'
'-x+1/2, -y+1/2, -z'
'x+1/2, -y+1/2, z-1/2'

loop_
_atom_site_label
_atom_site_type_symbol
_atom_site_fract_x
_atom_site_fract_y
_atom_site_fract_z
_atom_site_U_iso_or_equiv
_atom_site_adp_type
_atom_site_occupancy
_atom_site_site_symmetry_order
_atom_site_calc_flag
_atom_site_refinement_flags_posn
_atom_site_refinement_flags_adp
_atom_site_refinement_flags_occupancy
Ag1 Ag 0.0000 0.12184(9) -0.2500 0.0152(2) Uani 1 2 d S T P
Ag2 Ag 0.22596(4) 0.23040(6) 0.31279(4) 0.01512(17) Uani 1 1 d . . .
C1 C 0.1140(5) 0.1897(8) 0.0292(6) 0.0131(14) Uani 1 1 d . . .
H1 H 0.0765 0.2964 0.0314 0.016 Uiso 1 1 calc R U .
N1 N 0.1075(4) 0.0934(7) -0.0703(4) 0.0131(12) Uani 1 1 d . . .
N2 N 0.1718(4) -0.0461(7) -0.0349(4) 0.0136(11) Uani 1 1 d . . .
N3 N 0.2157(4) -0.0334(7) 0.0830(4) 0.0129(12) Uani 1 1 d . . .
N4 N 0.1806(4) 0.1158(7) 0.1255(4) 0.0134(12) Uani 1 1 d . . .
N5 N 0.0000 0.4947(9) 0.2500 0.0135(17) Uani 1 2 d S T P
O1 O 0.0000 0.3399(8) 0.2500 0.0204(15) Uani 1 2 d S T P
O2 O -0.0467(4) 0.5734(6) 0.3318(4) 0.0228(11) Uani 1 1 d . . .

loop_
_atom_site_aniso_label
_atom_site_aniso_U_11
_atom_site_aniso_U_22
_atom_site_aniso_U_33
_atom_site_aniso_U_23
_atom_site_aniso_U_13
_atom_site_aniso_U_12
Ag1 0.0185(4) 0.0186(4) 0.0070(3) 0.000 -0.0031(3) 0.000
Ag2 0.0203(3) 0.0139(3) 0.0101(3) -0.00269(19) -0.0015(2) -0.0005(2)
C1 0.018(3) 0.007(3) 0.015(3) -0.001(3) 0.001(3) 0.002(3)
N1 0.018(3) 0.010(3) 0.011(3) 0.003(2) -0.001(2) -0.001(2)
N2 0.018(3) 0.012(3) 0.010(3) 0.000(2) 0.001(2) 0.000(2)
N3 0.017(3) 0.012(3) 0.011(3) -0.003(2) 0.004(2) 0.003(2)
N4 0.015(3) 0.016(3) 0.009(3) -0.001(2) -0.001(2) 0.000(2)
N5 0.013(4) 0.004(4) 0.024(4) 0.000 0.000(3) 0.000
O1 0.018(3) 0.011(4) 0.032(4) 0.000 0.001(3) 0.000
O2 0.026(2) 0.020(3) 0.024(3) -0.007(2) 0.010(2) 0.005(2)

loop_
_atom_type_symbol
_atom_type_description
_atom_type_scat_dispersion_real
_atom_type_scat_dispersion_imag
_atom_type_scat_source
C C 0.0033 0.0016 'International Tables Vol C Tables 4.2.6.8 and 6.1.1.4'
H H 0.0000 0.0000 'International Tables Vol C Tables 4.2.6.8 and 6.1.1.4'
N N 0.0061 0.0033 'International Tables Vol C Tables 4.2.6.8 and 6.1.1.4'
O O 0.0106 0.0060 'International Tables Vol C Tables 4.2.6.8 and 6.1.1.4'
Ag Ag -0.8971 1.1015 'International Tables Vol C Tables 4.2.6.8 and 6.1.1.4'

loop_
_geom_angle_atom_site_label_1
_geom_angle_atom_site_label_2
_geom_angle_atom_site_label_3
_geom_angle
_geom_angle_site_symmetry_1
_geom_angle_site_symmetry_3
N1 Ag1 N1 167.9(3) . 2_554
N4 Ag2 N3 144.95(19) . 4
N4 Ag2 N2 110.11(18) . 6_556
N3 Ag2 N2 104.42(18) 4 6_556
N4 Ag2 O1 79.46(14) . .
N3 Ag2 O1 92.39(18) 4 .
N2 Ag2 O1 94.21(15) 6_556 .
N1 C1 N4 110.5(5) . .
N1 C1 H1 124.7 . .
N4 C1 H1 124.7 . .
C1 N1 N2 106.3(5) . .
C1 N1 Ag1 130.2(4) . .
N2 N1 Ag1 123.1(4) . .
N3 N2 N1 108.8(5) . .
N3 N2 Ag2 130.3(4) . 6
N1 N2 Ag2 119.2(3) . 6
N2 N3 N4 108.8(5) . .
N2 N3 Ag2 118.0(4) . 4_545
N4 N3 Ag2 129.7(4) . 4_545
C1 N4 N3 105.6(5) . .
C1 N4 Ag2 124.6(4) . .
N3 N4 Ag2 129.7(4) . .
O1 N5 O2 120.0(4) . 2
O1 N5 O2 120.0(4) . .
O2 N5 O2 119.9(7) 2 .
N5 O1 Ag2 109.54(14) . .

loop_
_geom_bond_atom_site_label_1
_geom_bond_atom_site_label_2
_geom_bond_distance
_geom_bond_site_symmetry_2
Ag1 N1 2.157(5) .
Ag1 N1 2.157(5) 2_554
Ag2 N4 2.237(5) .
Ag2 N3 2.255(5) 4
Ag2 N2 2.363(5) 6_556
Ag2 O1 2.623(2) .
C1 N1 1.328(8) .
C1 N4 1.333(8) .
C1 H1 0.9500 .
N1 N2 1.349(7) .
N2 N3 1.315(6) .
N2 Ag2 2.363(5) 6
N3 N4 1.357(7) .
N3 Ag2 2.255(5) 4_545
N5 O1 1.239(10) .
N5 O2 1.260(6) 2
N5 O2 1.260(6) .
